data_2211774
loop_
_publ_author_name
'Lee, Hon Man'
'Chen, Chih-Yuen'
'Wen-Ling, Chen'
'Hung-Ching, Lin'

_publ_section_title
;
 1,1'-Bis(4-fluorobenzyl)-3,3'-ethylenediimidazolium dichloride
 monohydrate
;
_journal_coeditor_code CI2250
_journal_issue 1
_journal_name_full 'Acta Crystallographica Section E'
_journal_page_first o315
_journal_page_last o316
_journal_paper_doi 10.1107/S1600536806053402
_journal_volume 63
_journal_year 2007
_chemical_formula_iupac 'C22 H22 F2 N4 2+, 2Cl -, H2 O'
_chemical_formula_moiety 'C22 H22 F2 N4 2+, 2(Cl -), H2 O'
_chemical_formula_sum 'C22 H24 Cl2 F2 N4 O'
_chemical_formula_weight 469.35
_chemical_name_systematic
;
1,1'-Bis(4-fluorobenzyl)-3,3'-ethylenediimidazolium dichloride monohydrate
;
_space_group_IT_number 2
_symmetry_cell_setting triclinic
_symmetry_space_group_name_Hall '-P 1'
_symmetry_space_group_name_H-M 'P -1'
_atom_sites_solution_hydrogens geom
_atom_sites_solution_primary direct
_atom_sites_solution_secondary difmap
_audit_creation_method SHELXL-97
_cell_angle_alpha 78.409(4)
_cell_angle_beta 84.100(4)
_cell_angle_gamma 85.743(4)
_cell_formula_units_Z 2
_cell_length_a 8.6232(11)
_cell_length_b 10.7019(13)
_cell_length_c 12.7024(16)
_cell_measurement_reflns_used 1095
_cell_measurement_temperature 273(2)
_cell_measurement_theta_max 19.8
_cell_measurement_theta_min 3.2
_cell_volume 1140.5(2)
_computing_cell_refinement 'SAINT (Bruker, 2004)'
_computing_data_collection 'APEX2 (Bruker, 2004)'
_computing_data_reduction SAINT
_computing_molecular_graphics SHELXTL
_computing_publication_material SHELXTL
_computing_structure_refinement SHELXTL
_computing_structure_solution 'SHELXTL (Sheldrick, 1998)'
_diffrn_ambient_temperature 273(2)
_diffrn_measured_fraction_theta_full 0.990
_diffrn_measured_fraction_theta_max 0.990
_diffrn_measurement_device_type 'Bruker SMART APEX II'
_diffrn_measurement_method \w
_diffrn_radiation_monochromator graphite
_diffrn_radiation_type MoK\a
_diffrn_radiation_wavelength 0.71073
_diffrn_reflns_av_R_equivalents 0.0333
_diffrn_reflns_av_sigmaI/netI 0.0762
_diffrn_reflns_limit_h_max 9
_diffrn_reflns_limit_h_min -11
_diffrn_reflns_limit_k_max 13
_diffrn_reflns_limit_k_min -13
_diffrn_reflns_limit_l_max 16
_diffrn_reflns_limit_l_min -15
_diffrn_reflns_number 9371
_diffrn_reflns_theta_full 27.00
_diffrn_reflns_theta_max 27.00
_diffrn_reflns_theta_min 1.64
_diffrn_standards_decay_% 0
_diffrn_standards_interval_count 0
_diffrn_standards_interval_time 0
_diffrn_standards_number 0
_exptl_absorpt_coefficient_mu 0.322
_exptl_absorpt_correction_T_max 0.9685
_exptl_absorpt_correction_T_min 0.9110
_exptl_absorpt_correction_type multi-scan
_exptl_absorpt_process_details '(SADABS; Sheldrick, 2003)'
_exptl_crystal_colour colorless
_exptl_crystal_density_diffrn 1.367
_exptl_crystal_density_method 'not measured'
_exptl_crystal_description Plate
_exptl_crystal_F_000 488
_exptl_crystal_size_max 0.23
_exptl_crystal_size_mid 0.21
_exptl_crystal_size_min 0.10
_refine_diff_density_max 0.200
_refine_diff_density_min -0.211
_refine_ls_extinction_method none
_refine_ls_goodness_of_fit_ref 0.958
_refine_ls_hydrogen_treatment mixed
_refine_ls_matrix_type full
_refine_ls_number_parameters 288
_refine_ls_number_reflns 4918
_refine_ls_number_restraints 0
_refine_ls_restrained_S_all 0.958
_refine_ls_R_factor_all 0.0937
_refine_ls_R_factor_gt 0.0431
_refine_ls_shift/su_max 0.001
_refine_ls_shift/su_mean 0.000
_refine_ls_structure_factor_coef Fsqd
_refine_ls_weighting_details 'calc w=1/[\s^2^(Fo^2^)+(0.0544P)^2^+0.0086P] where P=(Fo^2^+2Fc^2^)/3'
_refine_ls_weighting_scheme calc
_refine_ls_wR_factor_gt 0.1063
_refine_ls_wR_factor_ref 0.1241
_reflns_number_gt 2819
_reflns_number_total 4918
_reflns_threshold_expression I>2\s(I)
_cod_data_source_file ci2250.cif
_cod_data_source_block I
_cod_database_code 2211774
_cod_database_fobs_code 2211774

loop_
_symmetry_equiv_pos_as_xyz
'x, y, z'
'-x, -y, -z'

loop_
_atom_site_type_symbol
_atom_site_label
_atom_site_fract_x
_atom_site_fract_y
_atom_site_fract_z
_atom_site_U_iso_or_equiv
_atom_site_adp_type
_atom_site_calc_flag
_atom_site_refinement_flags
_atom_site_occupancy
Cl Cl1 0.66279(7) 0.10609(6) 0.61280(5) 0.0550(2) Uani d . 1
Cl Cl2 0.88350(8) 0.47185(6) 0.27506(6) 0.0635(2) Uani d . 1
F F1 -0.1816(2) -0.13365(18) 1.18924(12) 0.0996(6) Uani d . 1
F F2 0.4965(2) 0.69331(19) -0.16421(13) 0.0965(6) Uani d . 1
N N1 0.2128(2) 0.03928(16) 0.60538(14) 0.0428(5) Uani d . 1
N N2 0.0578(2) -0.09686(16) 0.70161(14) 0.0407(4) Uani d . 1
N N3 0.3324(2) 0.36582(16) 0.47580(15) 0.0427(5) Uani d . 1
N N4 0.3174(2) 0.52254(16) 0.34019(15) 0.0412(4) Uani d . 1
O O1 0.9225(3) 0.2901(3) 0.4923(2) 0.0796(7) Uani d . 1
H H1 0.850(4) 0.252(3) 0.516(3) 0.101(14) Uiso d . 1
H H2 0.900(5) 0.343(4) 0.430(3) 0.132(15) Uiso d . 1
C C1 0.0646(3) 0.0119(2) 0.63076(17) 0.0439(6) Uani d . 1
H H1A -0.0208 0.0613 0.6032 0.053 Uiso calc R 1
C C2 0.2073(3) -0.1408(2) 0.72202(19) 0.0486(6) Uani d . 1
H H2A 0.2364 -0.2159 0.7684 0.058 Uiso calc R 1
C C3 0.3040(3) -0.0556(2) 0.66271(19) 0.0481(6) Uani d . 1
H H3A 0.4123 -0.0601 0.6608 0.058 Uiso calc R 1
C C4 -0.0856(3) -0.1582(2) 0.75217(18) 0.0471(6) Uani d . 1
H H4A -0.0781 -0.2469 0.7446 0.057 Uiso calc R 1
H H4B -0.1741 -0.1161 0.7154 0.057 Uiso calc R 1
C C5 -0.1116(3) -0.1515(2) 0.86965(17) 0.0404(5) Uani d . 1
C C6 -0.1713(3) -0.0399(2) 0.9011(2) 0.0517(6) Uani d . 1
H H6A -0.1959 0.0313 0.8491 0.062 Uiso calc R 1
C C7 -0.1948(3) -0.0331(3) 1.0088(2) 0.0636(7) Uani d . 1
H H7A -0.2346 0.0420 1.0302 0.076 Uiso calc R 1
C C8 -0.1584(3) -0.1389(3) 1.0828(2) 0.0601(7) Uani d . 1
C C9 -0.1008(3) -0.2516(3) 1.0564(2) 0.0571(7) Uani d . 1
H H9A -0.0788 -0.3226 1.1093 0.069 Uiso calc R 1
C C10 -0.0763(3) -0.2568(2) 0.94796(19) 0.0478(6) Uani d . 1
H H10A -0.0354 -0.3321 0.9275 0.057 Uiso calc R 1
C C11 0.2674(3) 0.1469(2) 0.52270(18) 0.0529(6) Uani d . 1
H H11A 0.1940 0.1671 0.4680 0.063 Uiso calc R 1
H H11B 0.3673 0.1219 0.4882 0.063 Uiso calc R 1
C C12 0.2849(3) 0.2635(2) 0.56717(18) 0.0479(6) Uani d . 1
H H12A 0.1868 0.2886 0.6039 0.057 Uiso calc R 1
H H12B 0.3634 0.2468 0.6185 0.057 Uiso calc R 1
C C13 0.2363(3) 0.4507(2) 0.42085(19) 0.0455(6) Uani d . 1
H H13A 0.1287 0.4585 0.4365 0.055 Uiso calc R 1
C C14 0.4715(3) 0.4822(2) 0.34310(19) 0.0478(6) Uani d . 1
H H14A 0.5540 0.5166 0.2959 0.057 Uiso calc R 1
C C15 0.4814(3) 0.3833(2) 0.42720(19) 0.0490(6) Uani d . 1
H H15A 0.5717 0.3359 0.4483 0.059 Uiso calc R 1
C C16 0.2488(3) 0.6336(2) 0.26660(19) 0.0497(6) Uani d . 1
H H16A 0.2646 0.7111 0.2918 0.060 Uiso calc R 1
H H16B 0.1371 0.6253 0.2690 0.060 Uiso calc R 1
C C17 0.3188(3) 0.6454(2) 0.15175(18) 0.0426(5) Uani d . 1
C C18 0.2683(3) 0.5756(2) 0.0835(2) 0.0563(7) Uani d . 1
H H18A 0.1922 0.5172 0.1099 0.068 Uiso calc R 1
C C19 0.3272(3) 0.5898(3) -0.0226(2) 0.0663(8) Uani d . 1
H H19A 0.2933 0.5412 -0.0679 0.080 Uiso calc R 1
C C20 0.4367(3) 0.6773(3) -0.0593(2) 0.0620(7) Uani d . 1
C C21 0.4907(3) 0.7487(3) 0.0045(2) 0.0651(7) Uani d . 1
H H21A 0.5665 0.8071 -0.0229 0.078 Uiso calc R 1
C C22 0.4306(3) 0.7329(2) 0.1116(2) 0.0544(6) Uani d . 1
H H22A 0.4656 0.7815 0.1566 0.065 Uiso calc R 1

loop_
_atom_site_aniso_label
_atom_site_aniso_U_11
_atom_site_aniso_U_22
_atom_site_aniso_U_33
_atom_site_aniso_U_12
_atom_site_aniso_U_13
_atom_site_aniso_U_23
Cl1 0.0512(4) 0.0513(4) 0.0634(4) -0.0023(3) -0.0105(3) -0.0107(3)
Cl2 0.0561(4) 0.0529(4) 0.0732(5) -0.0073(3) -0.0036(3) 0.0081(3)
F1 0.1514(18) 0.1043(14) 0.0431(10) -0.0118(12) 0.0075(10) -0.0211(9)
F2 0.0977(14) 0.1313(16) 0.0505(10) 0.0293(11) -0.0001(9) -0.0101(10)
N1 0.0511(12) 0.0383(10) 0.0357(10) -0.0046(9) 0.0029(9) -0.0020(8)
N2 0.0448(12) 0.0408(10) 0.0343(10) -0.0009(8) -0.0036(8) -0.0026(8)
N3 0.0421(12) 0.0388(10) 0.0457(11) -0.0023(8) -0.0015(9) -0.0056(9)
N4 0.0406(11) 0.0343(10) 0.0468(11) -0.0016(8) -0.0015(9) -0.0047(9)
O1 0.0649(15) 0.0948(17) 0.0712(15) -0.0166(13) -0.0120(12) 0.0102(13)
C1 0.0543(16) 0.0405(13) 0.0353(12) 0.0012(11) -0.0062(11) -0.0039(10)
C2 0.0508(15) 0.0431(13) 0.0463(14) 0.0059(11) -0.0039(11) 0.0014(11)
C3 0.0426(14) 0.0504(14) 0.0477(14) 0.0038(11) -0.0004(11) -0.0047(12)
C4 0.0451(14) 0.0507(14) 0.0446(14) -0.0102(11) -0.0019(11) -0.0053(11)
C5 0.0411(13) 0.0392(12) 0.0389(12) -0.0078(10) -0.0020(10) -0.0020(10)
C6 0.0579(16) 0.0412(13) 0.0516(15) -0.0016(11) -0.0018(12) -0.0002(12)
C7 0.082(2) 0.0483(15) 0.0600(18) -0.0013(13) 0.0058(14) -0.0154(14)
C8 0.0726(19) 0.0702(18) 0.0382(15) -0.0128(15) 0.0039(12) -0.0134(14)
C9 0.0668(18) 0.0554(16) 0.0441(15) -0.0059(13) -0.0073(12) 0.0043(12)
C10 0.0512(15) 0.0407(13) 0.0496(15) 0.0000(11) -0.0050(11) -0.0052(11)
C11 0.0735(18) 0.0421(13) 0.0399(14) -0.0100(12) 0.0052(12) -0.0030(11)
C12 0.0587(16) 0.0441(13) 0.0378(13) -0.0021(11) 0.0003(11) -0.0034(11)
C13 0.0415(14) 0.0365(12) 0.0545(15) -0.0024(10) 0.0050(11) -0.0042(11)
C14 0.0393(14) 0.0551(15) 0.0478(14) -0.0084(11) 0.0033(11) -0.0088(12)
C15 0.0376(14) 0.0576(15) 0.0509(15) 0.0020(11) -0.0036(11) -0.0100(13)
C16 0.0526(15) 0.0371(12) 0.0560(15) 0.0020(11) -0.0019(12) -0.0042(11)
C17 0.0424(13) 0.0358(12) 0.0472(14) -0.0001(10) -0.0034(10) -0.0036(10)
C18 0.0545(16) 0.0486(14) 0.0679(18) -0.0040(12) -0.0099(13) -0.0142(13)
C19 0.071(2) 0.0673(19) 0.066(2) 0.0123(16) -0.0217(16) -0.0250(16)
C20 0.0502(16) 0.083(2) 0.0461(16) 0.0187(15) -0.0038(13) -0.0047(15)
C21 0.0544(17) 0.0747(19) 0.0595(18) -0.0102(14) -0.0039(14) 0.0047(15)
C22 0.0589(16) 0.0533(15) 0.0512(16) -0.0140(12) -0.0072(13) -0.0056(12)

loop_
_atom_type_symbol
_atom_type_description
_atom_type_scat_dispersion_real
_atom_type_scat_dispersion_imag
_atom_type_scat_source
C C 0.0033 0.0016 'International Tables Vol C Tables 4.2.6.8 and 6.1.1.4'
H H 0.0000 0.0000 'International Tables Vol C Tables 4.2.6.8 and 6.1.1.4'
Cl Cl 0.1484 0.1585 'International Tables Vol C Tables 4.2.6.8 and 6.1.1.4'
F F 0.0171 0.0103 'International Tables Vol C Tables 4.2.6.8 and 6.1.1.4'
N N 0.0061 0.0033 'International Tables Vol C Tables 4.2.6.8 and 6.1.1.4'
O O 0.0106 0.0060 'International Tables Vol C Tables 4.2.6.8 and 6.1.1.4'

loop_
_geom_angle_atom_site_label_1
_geom_angle_atom_site_label_2
_geom_angle_atom_site_label_3
_geom_angle
C1 N1 C3 108.33(18)
C1 N1 C11 124.8(2)
C3 N1 C11 126.6(2)
C1 N2 C2 108.26(19)
C1 N2 C4 125.85(19)
C2 N2 C4 125.87(18)
C13 N3 C15 108.17(19)
C13 N3 C12 125.38(19)
C15 N3 C12 126.24(19)
C13 N4 C14 108.37(18)
C13 N4 C16 123.85(19)
C14 N4 C16 127.61(18)
H1 O1 H2 109(4)
N2 C1 N1 109.0(2)
N2 C1 H1A 125.5
N1 C1 H1A 125.5
C3 C2 N2 107.4(2)
C3 C2 H2A 126.3
N2 C2 H2A 126.3
C2 C3 N1 107.1(2)
C2 C3 H3A 126.5
N1 C3 H3A 126.5
N2 C4 C5 111.30(18)
N2 C4 H4A 109.4
C5 C4 H4A 109.4
N2 C4 H4B 109.4
C5 C4 H4B 109.4
H4A C4 H4B 108.0
C6 C5 C10 119.0(2)
C6 C5 C4 120.4(2)
C10 C5 C4 120.6(2)
C7 C6 C5 120.6(2)
C7 C6 H6A 119.7
C5 C6 H6A 119.7
C8 C7 C6 118.2(2)
C8 C7 H7A 120.9
C6 C7 H7A 120.9
F1 C8 C7 118.9(3)
F1 C8 C9 117.6(2)
C7 C8 C9 123.6(2)
C8 C9 C10 117.6(2)
C8 C9 H9A 121.2
C10 C9 H9A 121.2
C5 C10 C9 120.9(2)
C5 C10 H10A 119.5
C9 C10 H10A 119.5
N1 C11 C12 112.89(19)
N1 C11 H11A 109.0
C12 C11 H11A 109.0
N1 C11 H11B 109.0
C12 C11 H11B 109.0
H11A C11 H11B 107.8
N3 C12 C11 107.50(18)
N3 C12 H12A 110.2
C11 C12 H12A 110.2
N3 C12 H12B 110.2
C11 C12 H12B 110.2
H12A C12 H12B 108.5
N4 C13 N3 109.2(2)
N4 C13 H13A 125.4
N3 C13 H13A 125.4
C15 C14 N4 107.32(19)
C15 C14 H14A 126.3
N4 C14 H14A 126.3
C14 C15 N3 106.9(2)
C14 C15 H15A 126.5
N3 C15 H15A 126.5
N4 C16 C17 112.72(19)
N4 C16 H16A 109.0
C17 C16 H16A 109.0
N4 C16 H16B 109.0
C17 C16 H16B 109.0
H16A C16 H16B 107.8
C18 C17 C22 118.8(2)
C18 C17 C16 121.4(2)
C22 C17 C16 119.7(2)
C17 C18 C19 121.7(2)
C17 C18 H18A 119.2
C19 C18 H18A 119.2
C20 C19 C18 117.9(3)
C20 C19 H19A 121.1
C18 C19 H19A 121.1
C21 C20 C19 122.9(3)
C21 C20 F2 118.2(3)
C19 C20 F2 118.9(3)
C20 C21 C22 118.6(2)
C20 C21 H21A 120.7
C22 C21 H21A 120.7
C17 C22 C21 120.2(2)
C17 C22 H22A 119.9
C21 C22 H22A 119.9

loop_
_geom_bond_atom_site_label_1
_geom_bond_atom_site_label_2
_geom_bond_distance
F1 C8 1.358(3)
F2 C20 1.361(3)
N1 C1 1.325(3)
N1 C3 1.372(3)
N1 C11 1.464(3)
N2 C1 1.322(3)
N2 C2 1.372(3)
N2 C4 1.469(3)
N3 C13 1.324(3)
N3 C15 1.376(3)
N3 C12 1.474(3)
N4 C13 1.321(3)
N4 C14 1.368(3)
N4 C16 1.483(3)
O1 H1 0.77(4)
O1 H2 0.90(4)
C1 H1A 0.93
C2 C3 1.342(3)
C2 H2A 0.93
C3 H3A 0.93
C4 C5 1.501(3)
C4 H4A 0.97
C4 H4B 0.97
C5 C6 1.382(3)
C5 C10 1.383(3)
C6 C7 1.378(3)
C6 H6A 0.93
C7 C8 1.358(4)
C7 H7A 0.93
C8 C9 1.361(4)
C9 C10 1.383(3)
C9 H9A 0.93
C10 H10A 0.93
C11 C12 1.493(3)
C11 H11A 0.97
C11 H11B 0.97
C12 H12A 0.97
C12 H12B 0.97
C13 H13A 0.93
C14 C15 1.349(3)
C14 H14A 0.93
C15 H15A 0.93
C16 C17 1.505(3)
C16 H16A 0.97
C16 H16B 0.97
C17 C18 1.373(3)
C17 C22 1.381(3)
C18 C19 1.374(4)
C18 H18A 0.93
C19 C20 1.360(4)
C19 H19A 0.93
C20 C21 1.355(4)
C21 C22 1.387(4)
C21 H21A 0.93
C22 H22A 0.93

loop_
_geom_hbond_atom_site_label_D
_geom_hbond_atom_site_label_H
_geom_hbond_atom_site_label_A
_geom_hbond_site_symmetry_A
_geom_hbond_distance_DH
_geom_hbond_distance_HA
_geom_hbond_distance_DA
_geom_hbond_angle_DHA
O1 H1 Cl1 . 0.77(4) 2.40(4) 3.158(3) 168(4)
O1 H2 Cl2 . 0.90(4) 2.18(4) 3.074(3) 172(3)
C1 H1A Cl1 1_455 0.93 2.73 3.553(3) 148
C2 H2A F2 1_546 0.93 2.54 3.242(3) 133
C4 H4B Cl1 1_455 0.97 2.82 3.702(2) 151
C9 H9A Cl2 1_446 0.93 2.74 3.629(3) 162
C13 H13A O1 1_455 0.93 2.57 3.265(4) 132
C16 H16A Cl1 2_666 0.97 2.64 3.600(2) 169
C16 H16B Cl2 1_455 0.97 2.82 3.687(3) 150

loop_
_cod_related_entry_id
_cod_related_entry_database
_cod_related_entry_code
1 ChemSpider 21125712
